data_7159860
loop_
_publ_author_name
'Rao, Ramdas Nishanth'
'Das, Soumyadip'
'Jacob, Kezia'
'Alam, Mohammed Mujahid'
'Balamurali, M. M.'
'Chanda, Kaushik'

_publ_section_title
;
 Synthetic access to diverse thiazetidines <i>via</i> a one-pot microwave
 assisted telescopic approach and their interaction with biomolecules.
;
_journal_issue 16
_journal_name_full 'Organic &amp; biomolecular chemistry'
_journal_page_first 3249
_journal_page_last 3261
_journal_paper_doi 10.1039/d4ob00075g
_journal_volume 22
_journal_year 2024
_chemical_formula_moiety 'C12 H10 N4 S'
_chemical_formula_sum 'C12 H10 N4 S'
_chemical_formula_weight 242.30
_space_group_crystal_system triclinic
_space_group_IT_number 2
_space_group_name_Hall '-P 1'
_space_group_name_H-M_alt 'P -1'
_atom_sites_solution_hydrogens geom
_audit_creation_method SHELXL-2016/6
_audit_update_record
;
2021-12-23 deposited with the CCDC.	2024-03-25 downloaded from the CCDC.
;
_cell_angle_alpha 77.212(2)
_cell_angle_beta 73.407(2)
_cell_angle_gamma 74.174(2)
_cell_formula_units_Z 4
_cell_length_a 9.7029(7)
_cell_length_b 10.6515(7)
_cell_length_c 11.9141(8)
_cell_measurement_reflns_used 9888
_cell_measurement_temperature 293(2)
_cell_measurement_theta_max 26.41
_cell_measurement_theta_min 2.49
_cell_volume 1121.49(13)
_computing_cell_refinement 'Bruker SAINT'
_computing_data_collection 'Bruker APEX2'
_computing_data_reduction 'Bruker SAINT'
_computing_molecular_graphics 'Bruker SHELXTL'
_computing_publication_material 'Bruker SHELXTL'
_computing_structure_refinement 'SHELXL-2016/6 (Sheldrick, 2016)'
_computing_structure_solution 'SHELXL-2016/6 (Sheldrick, 2016)'
_diffrn_ambient_temperature 293(2)
_diffrn_measured_fraction_theta_full 0.998
_diffrn_measured_fraction_theta_max 0.996
_diffrn_measurement_device_type 'Bruker APEX-II CCD'
_diffrn_measurement_method '\f and \w scans'
_diffrn_radiation_type MoK\a
_diffrn_radiation_wavelength 0.71073
_diffrn_reflns_av_R_equivalents 0.0201
_diffrn_reflns_av_unetI/netI 0.0162
_diffrn_reflns_Laue_measured_fraction_full 0.998
_diffrn_reflns_Laue_measured_fraction_max 0.996
_diffrn_reflns_limit_h_max 12
_diffrn_reflns_limit_h_min -12
_diffrn_reflns_limit_k_max 13
_diffrn_reflns_limit_k_min -13
_diffrn_reflns_limit_l_max 14
_diffrn_reflns_limit_l_min -14
_diffrn_reflns_number 17727
_diffrn_reflns_point_group_measured_fraction_full 0.998
_diffrn_reflns_point_group_measured_fraction_max 0.996
_diffrn_reflns_theta_full 25.242
_diffrn_reflns_theta_max 26.437
_diffrn_reflns_theta_min 2.012
_diffrn_source 'fine-focus sealed tube'
_exptl_absorpt_coefficient_mu 0.269
_exptl_absorpt_correction_T_max 0.959
_exptl_absorpt_correction_T_min 0.944
_exptl_absorpt_correction_type multi-scan
_exptl_absorpt_process_details 'Bruker AXS SADABS program'
_exptl_crystal_colour yellow
_exptl_crystal_density_diffrn 1.435
_exptl_crystal_description block
_exptl_crystal_F_000 504
_exptl_crystal_size_max 0.210
_exptl_crystal_size_mid 0.180
_exptl_crystal_size_min 0.150
_refine_diff_density_max 0.247
_refine_diff_density_min -0.364
_refine_diff_density_rms 0.094
_refine_ls_extinction_method none
_refine_ls_goodness_of_fit_ref 1.122
_refine_ls_hydrogen_treatment constr
_refine_ls_matrix_type full
_refine_ls_number_parameters 307
_refine_ls_number_reflns 4598
_refine_ls_number_restraints 0
_refine_ls_restrained_S_all 1.122
_refine_ls_R_factor_all 0.0428
_refine_ls_R_factor_gt 0.0377
_refine_ls_shift/su_max 0.001
_refine_ls_shift/su_mean 0.000
_refine_ls_structure_factor_coef Fsqd
_refine_ls_weighting_details 'w=1/[\s^2^(Fo^2^)+(0.0657P)^2^+0.2215P] where P=(Fo^2^+2Fc^2^)/3'
_refine_ls_weighting_scheme calc
_refine_ls_wR_factor_gt 0.1087
_refine_ls_wR_factor_ref 0.1142
_reflns_Friedel_coverage 0.000
_reflns_number_gt 4052
_reflns_number_total 4598
_reflns_threshold_expression 'I > 2\s(I)'
_cod_data_source_file d4ob00075g2.cif
_cod_data_source_block vit-1
_cod_depositor_comments 'Adding full bibliography for 7159860.cif.'
_cod_database_code 7159860
_shelx_shelxl_version_number 2016/6
_shelx_space_group_comment
;
The symmetry employed for this shelxl refinement is uniquely defined
by the following loop, which should always be used as a source of
symmetry information in preference to the above space-group names.
They are only intended as comments.
;
_shelx_estimated_absorpt_t_min 0.946
_shelx_estimated_absorpt_t_max 0.961
_exptl_absorpt_special_details 'Sheldrick,G.M.,2015,University of gottingen'

loop_
_space_group_symop_operation_xyz
'x, y, z'
'-x, -y, -z'

loop_
_atom_site_label
_atom_site_type_symbol
_atom_site_fract_x
_atom_site_fract_y
_atom_site_fract_z
_atom_site_U_iso_or_equiv
_atom_site_adp_type
_atom_site_occupancy
_atom_site_site_symmetry_order
_atom_site_calc_flag
_atom_site_refinement_flags_posn
_atom_site_refinement_flags_adp
_atom_site_refinement_flags_occupancy
_atom_site_disorder_assembly
_atom_site_disorder_group
S1 S 0.81801(5) 0.13405(4) 0.73670(4) 0.04844(14) Uani 1 1 d . . . . .
S2 S 0.68538(5) 0.66542(4) 0.77645(4) 0.04925(14) Uani 1 1 d . . . . .
N1 N 1.07944(14) -0.04469(13) 0.65543(12) 0.0437(3) Uani 1 1 d . . . . .
N2 N 1.36149(18) -0.11364(16) 0.51074(14) 0.0633(5) Uani 1 1 d . . . . .
N3 N 1.04897(13) 0.16473(12) 0.53250(11) 0.0389(3) Uani 1 1 d . . . . .
N4 N 0.82121(13) 0.31836(13) 0.58773(11) 0.0395(3) Uani 1 1 d . . . . .
N5 N 0.41962(14) 0.57993(13) 0.85778(12) 0.0440(3) Uani 1 1 d . . . . .
N6 N 0.13176(16) 0.59322(18) 0.99572(14) 0.0569(4) Uani 1 1 d . . . . .
N7 N 0.45077(13) 0.71726(13) 0.97686(11) 0.0387(3) Uani 1 1 d . . . . .
N8 N 0.68183(13) 0.77830(13) 0.92495(11) 0.0384(3) Uani 1 1 d . . . . .
C1 C 1.13234(16) 0.03965(15) 0.56325(13) 0.0367(3) Uani 1 1 d . . . . .
C2 C 1.16812(19) -0.16373(17) 0.67319(17) 0.0497(4) Uani 1 1 d . . . . .
H2 H 1.134924 -0.225426 0.736746 0.060 Uiso 1 1 calc R U . . .
C3 C 1.3055(2) -0.19833(17) 0.60175(16) 0.0537(4) Uani 1 1 d . . . . .
H3 H 1.361757 -0.283352 0.616853 0.064 Uiso 1 1 calc R U . . .
C4 C 1.2750(2) 0.00440(19) 0.49291(15) 0.0543(4) Uani 1 1 d . . . . .
H4 H 1.310347 0.066707 0.431017 0.065 Uiso 1 1 calc R U . . .
C5 C 0.92278(15) 0.20222(14) 0.60032(12) 0.0347(3) Uani 1 1 d . . . . .
C6 C 0.70403(18) 0.29664(17) 0.69329(14) 0.0480(4) Uani 1 1 d . . . . .
H6A H 0.613688 0.292334 0.676111 0.058 Uiso 1 1 calc R U . . .
H6B H 0.684034 0.357968 0.748258 0.058 Uiso 1 1 calc R U . . .
C7 C 0.82080(15) 0.42991(14) 0.49964(12) 0.0347(3) Uani 1 1 d . . . . .
C8 C 0.94233(17) 0.43993(15) 0.40468(13) 0.0406(3) Uani 1 1 d . . . . .
H8 H 1.026016 0.371320 0.397914 0.049 Uiso 1 1 calc R U . . .
C9 C 0.93795(19) 0.55214(17) 0.32069(14) 0.0474(4) Uani 1 1 d . . . . .
H9 H 1.019020 0.558682 0.257006 0.057 Uiso 1 1 calc R U . . .
C10 C 0.8149(2) 0.65482(17) 0.32990(16) 0.0535(4) Uani 1 1 d . . . . .
H10 H 0.812771 0.730135 0.272737 0.064 Uiso 1 1 calc R U . . .
C11 C 0.6951(2) 0.64501(17) 0.42439(17) 0.0551(4) Uani 1 1 d . . . . .
H11 H 0.612288 0.714463 0.431160 0.066 Uiso 1 1 calc R U . . .
C12 C 0.69671(18) 0.53328(16) 0.50911(15) 0.0465(4) Uani 1 1 d . . . . .
H12 H 0.615026 0.527193 0.572316 0.056 Uiso 1 1 calc R U . . .
C13 C 0.36586(16) 0.65052(14) 0.94630(12) 0.0361(3) Uani 1 1 d . . . . .
C14 C 0.32973(19) 0.51388(17) 0.84133(16) 0.0486(4) Uani 1 1 d . . . . .
H14 H 0.364033 0.463066 0.780593 0.058 Uiso 1 1 calc R U . . .
C15 C 0.18959(19) 0.51781(17) 0.90994(15) 0.0482(4) Uani 1 1 d . . . . .
H15 H 0.133157 0.467036 0.896785 0.058 Uiso 1 1 calc R U . . .
C16 C 0.22025(18) 0.65890(19) 1.01256(15) 0.0507(4) Uani 1 1 d . . . . .
H16 H 0.183919 0.712859 1.070940 0.061 Uiso 1 1 calc R U . . .
C17 C 0.57901(15) 0.72166(14) 0.91096(12) 0.0343(3) Uani 1 1 d . . . . .
C18 C 0.80025(17) 0.74774(18) 0.82097(15) 0.0466(4) Uani 1 1 d . . . . .
H18A H 0.889071 0.688735 0.839830 0.056 Uiso 1 1 calc R U . . .
H18B H 0.822974 0.825261 0.765573 0.056 Uiso 1 1 calc R U . . .
C19 C 0.68162(15) 0.84704(14) 1.01288(12) 0.0340(3) Uani 1 1 d . . . . .
C20 C 0.80742(18) 0.88811(17) 1.00808(15) 0.0458(4) Uani 1 1 d . . . . .
H20 H 0.891806 0.868927 0.947873 0.055 Uiso 1 1 calc R U . . .
C21 C 0.8063(2) 0.95778(19) 1.09353(17) 0.0549(4) Uani 1 1 d . . . . .
H21 H 0.890540 0.985578 1.090156 0.066 Uiso 1 1 calc R U . . .
C22 C 0.6830(2) 0.98658(18) 1.18327(16) 0.0522(4) Uani 1 1 d . . . . .
H22 H 0.683263 1.033915 1.240049 0.063 Uiso 1 1 calc R U . . .
C23 C 0.5587(2) 0.94464(18) 1.18833(15) 0.0492(4) Uani 1 1 d . . . . .
H23 H 0.475256 0.963057 1.249513 0.059 Uiso 1 1 calc R U . . .
C24 C 0.55643(17) 0.87565(16) 1.10380(13) 0.0427(3) Uani 1 1 d . . . . .
H24 H 0.471702 0.848437 1.107595 0.051 Uiso 1 1 calc R U . . .

loop_
_atom_site_aniso_label
_atom_site_aniso_U_11
_atom_site_aniso_U_22
_atom_site_aniso_U_33
_atom_site_aniso_U_23
_atom_site_aniso_U_13
_atom_site_aniso_U_12
S1 0.0417(2) 0.0492(3) 0.0435(2) 0.00111(17) -0.00074(17) -0.00909(18)
S2 0.0410(2) 0.0587(3) 0.0494(2) -0.0232(2) 0.00149(17) -0.01447(19)
N1 0.0365(7) 0.0406(7) 0.0523(8) -0.0048(6) -0.0101(6) -0.0083(5)
N2 0.0555(9) 0.0575(9) 0.0518(8) -0.0092(7) 0.0002(7) 0.0148(7)
N3 0.0341(6) 0.0377(7) 0.0385(6) -0.0070(5) -0.0043(5) -0.0015(5)
N4 0.0290(6) 0.0399(7) 0.0403(6) -0.0061(5) 0.0013(5) -0.0028(5)
N5 0.0363(7) 0.0462(7) 0.0509(7) -0.0128(6) -0.0057(6) -0.0124(6)
N6 0.0405(8) 0.0831(11) 0.0548(8) -0.0164(8) -0.0031(6) -0.0305(7)
N7 0.0317(6) 0.0468(7) 0.0393(6) -0.0074(5) -0.0041(5) -0.0158(5)
N8 0.0278(6) 0.0463(7) 0.0405(6) -0.0107(5) 0.0016(5) -0.0145(5)
C1 0.0357(7) 0.0381(7) 0.0366(7) -0.0114(6) -0.0094(6) -0.0036(6)
C2 0.0487(9) 0.0391(8) 0.0609(10) -0.0017(7) -0.0172(8) -0.0096(7)
C3 0.0573(11) 0.0404(9) 0.0572(10) -0.0118(8) -0.0176(8) 0.0065(8)
C4 0.0481(10) 0.0520(10) 0.0420(8) -0.0042(7) 0.0025(7) 0.0060(8)
C5 0.0324(7) 0.0368(7) 0.0348(7) -0.0070(6) -0.0065(5) -0.0079(6)
C6 0.0365(8) 0.0519(9) 0.0422(8) -0.0058(7) 0.0038(6) -0.0036(7)
C7 0.0325(7) 0.0353(7) 0.0361(7) -0.0105(6) -0.0076(6) -0.0042(6)
C8 0.0366(8) 0.0399(8) 0.0396(7) -0.0089(6) -0.0037(6) -0.0028(6)
C9 0.0492(9) 0.0484(9) 0.0398(8) -0.0060(7) -0.0042(7) -0.0106(7)
C10 0.0645(11) 0.0403(9) 0.0518(9) -0.0009(7) -0.0190(8) -0.0055(8)
C11 0.0515(10) 0.0423(9) 0.0638(11) -0.0110(8) -0.0171(8) 0.0077(8)
C12 0.0363(8) 0.0454(9) 0.0500(9) -0.0127(7) -0.0043(7) 0.0010(7)
C13 0.0333(7) 0.0387(8) 0.0355(7) -0.0003(6) -0.0083(6) -0.0113(6)
C14 0.0450(9) 0.0486(9) 0.0567(10) -0.0164(8) -0.0105(7) -0.0131(7)
C15 0.0449(9) 0.0535(10) 0.0542(9) -0.0041(7) -0.0166(7) -0.0228(7)
C16 0.0378(8) 0.0727(12) 0.0470(9) -0.0192(8) -0.0001(7) -0.0237(8)
C17 0.0313(7) 0.0342(7) 0.0362(7) -0.0043(5) -0.0066(5) -0.0080(5)
C18 0.0341(8) 0.0575(10) 0.0463(8) -0.0156(7) 0.0057(6) -0.0176(7)
C19 0.0322(7) 0.0335(7) 0.0352(7) -0.0009(5) -0.0061(5) -0.0111(5)
C20 0.0371(8) 0.0530(9) 0.0490(9) -0.0054(7) -0.0051(7) -0.0204(7)
C21 0.0538(10) 0.0600(11) 0.0619(11) -0.0073(8) -0.0173(8) -0.0290(9)
C22 0.0674(11) 0.0488(9) 0.0493(9) -0.0091(7) -0.0217(8) -0.0183(8)
C23 0.0498(9) 0.0544(10) 0.0420(8) -0.0127(7) -0.0048(7) -0.0118(8)
C24 0.0366(8) 0.0509(9) 0.0413(8) -0.0107(7) -0.0024(6) -0.0157(7)

loop_
_atom_type_symbol
_atom_type_description
_atom_type_scat_dispersion_real
_atom_type_scat_dispersion_imag
_atom_type_scat_source
C C 0.0033 0.0016 'International Tables Vol C Tables 4.2.6.8 and 6.1.1.4'
H H 0.0000 0.0000 'International Tables Vol C Tables 4.2.6.8 and 6.1.1.4'
N N 0.0061 0.0033 'International Tables Vol C Tables 4.2.6.8 and 6.1.1.4'
S S 0.1246 0.1234 'International Tables Vol C Tables 4.2.6.8 and 6.1.1.4'

loop_
_geom_angle_atom_site_label_1
_geom_angle_atom_site_label_2
_geom_angle_atom_site_label_3
_geom_angle
_geom_angle_site_symmetry_1
_geom_angle_site_symmetry_3
_geom_angle_publ_flag
C5 S1 C6 74.09(7) . . ?
C17 S2 C18 74.01(7) . . ?
C1 N1 C2 116.23(14) . . ?
C4 N2 C3 115.98(15) . . ?
C5 N3 C1 118.38(13) . . ?
C5 N4 C7 132.03(12) . . ?
C5 N4 C6 100.75(12) . . ?
C7 N4 C6 127.21(12) . . ?
C13 N5 C14 116.34(14) . . ?
C16 N6 C15 116.02(14) . . ?
C17 N7 C13 118.72(13) . . ?
C17 N8 C19 131.96(12) . . ?
C17 N8 C18 100.70(12) . . ?
C19 N8 C18 127.34(12) . . ?
N1 C1 N3 121.87(13) . . ?
N1 C1 C4 120.66(14) . . ?
N3 C1 C4 117.47(14) . . ?
N1 C2 C3 122.55(17) . . ?
N1 C2 H2 118.7 . . ?
C3 C2 H2 118.7 . . ?
N2 C3 C2 121.88(16) . . ?
N2 C3 H3 119.1 . . ?
C2 C3 H3 119.1 . . ?
N2 C4 C1 122.65(17) . . ?
N2 C4 H4 118.7 . . ?
C1 C4 H4 118.7 . . ?
N3 C5 N4 128.93(14) . . ?
N3 C5 S1 135.54(12) . . ?
N4 C5 S1 95.53(9) . . ?
N4 C6 S1 89.61(9) . . ?
N4 C6 H6A 113.7 . . ?
S1 C6 H6A 113.7 . . ?
N4 C6 H6B 113.7 . . ?
S1 C6 H6B 113.7 . . ?
H6A C6 H6B 111.0 . . ?
C12 C7 C8 119.69(14) . . ?
C12 C7 N4 118.83(13) . . ?
C8 C7 N4 121.47(13) . . ?
C9 C8 C7 119.59(14) . . ?
C9 C8 H8 120.2 . . ?
C7 C8 H8 120.2 . . ?
C8 C9 C10 120.81(16) . . ?
C8 C9 H9 119.6 . . ?
C10 C9 H9 119.6 . . ?
C11 C10 C9 119.48(16) . . ?
C11 C10 H10 120.3 . . ?
C9 C10 H10 120.3 . . ?
C10 C11 C12 120.71(15) . . ?
C10 C11 H11 119.6 . . ?
C12 C11 H11 119.6 . . ?
C11 C12 C7 119.72(16) . . ?
C11 C12 H12 120.1 . . ?
C7 C12 H12 120.1 . . ?
N5 C13 N7 121.96(13) . . ?
N5 C13 C16 120.47(14) . . ?
N7 C13 C16 117.58(14) . . ?
N5 C14 C15 122.83(16) . . ?
N5 C14 H14 118.6 . . ?
C15 C14 H14 118.6 . . ?
N6 C15 C14 121.43(15) . . ?
N6 C15 H15 119.3 . . ?
C14 C15 H15 119.3 . . ?
N6 C16 C13 122.77(16) . . ?
N6 C16 H16 118.6 . . ?
C13 C16 H16 118.6 . . ?
N7 C17 N8 128.84(13) . . ?
N7 C17 S2 135.55(12) . . ?
N8 C17 S2 95.61(9) . . ?
N8 C18 S2 89.67(9) . . ?
N8 C18 H18A 113.7 . . ?
S2 C18 H18A 113.7 . . ?
N8 C18 H18B 113.7 . . ?
S2 C18 H18B 113.7 . . ?
H18A C18 H18B 110.9 . . ?
C20 C19 C24 119.71(14) . . ?
C20 C19 N8 119.49(13) . . ?
C24 C19 N8 120.80(13) . . ?
C21 C20 C19 119.47(15) . . ?
C21 C20 H20 120.3 . . ?
C19 C20 H20 120.3 . . ?
C22 C21 C20 121.06(16) . . ?
C22 C21 H21 119.5 . . ?
C20 C21 H21 119.5 . . ?
C21 C22 C23 119.31(16) . . ?
C21 C22 H22 120.3 . . ?
C23 C22 H22 120.3 . . ?
C22 C23 C24 120.84(16) . . ?
C22 C23 H23 119.6 . . ?
C24 C23 H23 119.6 . . ?
C23 C24 C19 119.61(15) . . ?
C23 C24 H24 120.2 . . ?
C19 C24 H24 120.2 . . ?

loop_
_geom_bond_atom_site_label_1
_geom_bond_atom_site_label_2
_geom_bond_distance
_geom_bond_site_symmetry_2
_geom_bond_publ_flag
S1 C5 1.7714(15) . ?
S1 C6 1.8372(17) . ?
S2 C17 1.7706(14) . ?
S2 C18 1.8355(17) . ?
N1 C1 1.330(2) . ?
N1 C2 1.335(2) . ?
N2 C4 1.318(2) . ?
N2 C3 1.335(3) . ?
N3 C5 1.2739(18) . ?
N3 C1 1.3888(19) . ?
N4 C5 1.3643(19) . ?
N4 C7 1.400(2) . ?
N4 C6 1.4581(19) . ?
N5 C13 1.3314(19) . ?
N5 C14 1.337(2) . ?
N6 C16 1.325(2) . ?
N6 C15 1.340(2) . ?
N7 C17 1.2746(18) . ?
N7 C13 1.3864(19) . ?
N8 C17 1.3619(18) . ?
N8 C19 1.4040(19) . ?
N8 C18 1.4569(18) . ?
C1 C4 1.397(2) . ?
C2 C3 1.364(3) . ?
C2 H2 0.9300 . ?
C3 H3 0.9300 . ?
C4 H4 0.9300 . ?
C6 H6A 0.9700 . ?
C6 H6B 0.9700 . ?
C7 C12 1.389(2) . ?
C7 C8 1.391(2) . ?
C8 C9 1.378(2) . ?
C8 H8 0.9300 . ?
C9 C10 1.378(2) . ?
C9 H9 0.9300 . ?
C10 C11 1.377(3) . ?
C10 H10 0.9300 . ?
C11 C12 1.379(3) . ?
C11 H11 0.9300 . ?
C12 H12 0.9300 . ?
C13 C16 1.397(2) . ?
C14 C15 1.367(2) . ?
C14 H14 0.9300 . ?
C15 H15 0.9300 . ?
C16 H16 0.9300 . ?
C18 H18A 0.9700 . ?
C18 H18B 0.9700 . ?
C19 C20 1.387(2) . ?
C19 C24 1.391(2) . ?
C20 C21 1.382(2) . ?
C20 H20 0.9300 . ?
C21 C22 1.373(3) . ?
C21 H21 0.9300 . ?
C22 C23 1.377(3) . ?
C22 H22 0.9300 . ?
C23 C24 1.380(2) . ?
C23 H23 0.9300 . ?
C24 H24 0.9300 . ?

loop_
_geom_torsion_atom_site_label_1
_geom_torsion_atom_site_label_2
_geom_torsion_atom_site_label_3
_geom_torsion_atom_site_label_4
_geom_torsion
_geom_torsion_site_symmetry_1
_geom_torsion_site_symmetry_2
_geom_torsion_site_symmetry_3
_geom_torsion_site_symmetry_4
_geom_torsion_publ_flag
C2 N1 C1 N3 177.48(14) . . . . ?
C2 N1 C1 C4 -2.1(2) . . . . ?
C5 N3 C1 N1 5.4(2) . . . . ?
C5 N3 C1 C4 -175.06(15) . . . . ?
C1 N1 C2 C3 0.1(2) . . . . ?
C4 N2 C3 C2 -1.2(3) . . . . ?
N1 C2 C3 N2 1.7(3) . . . . ?
C3 N2 C4 C1 -0.8(3) . . . . ?
N1 C1 C4 N2 2.6(3) . . . . ?
N3 C1 C4 N2 -176.99(17) . . . . ?
C1 N3 C5 N4 -178.81(14) . . . . ?
C1 N3 C5 S1 2.2(2) . . . . ?
C7 N4 C5 N3 0.6(3) . . . . ?
C6 N4 C5 N3 179.42(16) . . . . ?
C7 N4 C5 S1 179.89(14) . . . . ?
C6 N4 C5 S1 -1.30(12) . . . . ?
C6 S1 C5 N3 -179.75(18) . . . . ?
C6 S1 C5 N4 1.05(10) . . . . ?
C5 N4 C6 S1 1.25(12) . . . . ?
C7 N4 C6 S1 -179.86(13) . . . . ?
C5 S1 C6 N4 -0.98(9) . . . . ?
C5 N4 C7 C12 177.62(15) . . . . ?
C6 N4 C7 C12 -0.9(2) . . . . ?
C5 N4 C7 C8 -3.5(2) . . . . ?
C6 N4 C7 C8 177.99(15) . . . . ?
C12 C7 C8 C9 -0.3(2) . . . . ?
N4 C7 C8 C9 -179.22(14) . . . . ?
C7 C8 C9 C10 0.3(3) . . . . ?
C8 C9 C10 C11 0.1(3) . . . . ?
C9 C10 C11 C12 -0.5(3) . . . . ?
C10 C11 C12 C7 0.5(3) . . . . ?
C8 C7 C12 C11 -0.1(2) . . . . ?
N4 C7 C12 C11 178.85(15) . . . . ?
C14 N5 C13 N7 176.22(14) . . . . ?
C14 N5 C13 C16 -3.4(2) . . . . ?
C17 N7 C13 N5 7.0(2) . . . . ?
C17 N7 C13 C16 -173.38(15) . . . . ?
C13 N5 C14 C15 0.4(3) . . . . ?
C16 N6 C15 C14 -2.5(3) . . . . ?
N5 C14 C15 N6 2.7(3) . . . . ?
C15 N6 C16 C13 -0.5(3) . . . . ?
N5 C13 C16 N6 3.6(3) . . . . ?
N7 C13 C16 N6 -176.05(16) . . . . ?
C13 N7 C17 N8 -178.37(14) . . . . ?
C13 N7 C17 S2 2.8(2) . . . . ?
C19 N8 C17 N7 0.4(3) . . . . ?
C18 N8 C17 N7 179.90(16) . . . . ?
C19 N8 C17 S2 179.58(14) . . . . ?
C18 N8 C17 S2 -0.92(12) . . . . ?
C18 S2 C17 N7 179.83(18) . . . . ?
C18 S2 C17 N8 0.75(10) . . . . ?
C17 N8 C18 S2 0.89(11) . . . . ?
C19 N8 C18 S2 -179.59(13) . . . . ?
C17 S2 C18 N8 -0.70(9) . . . . ?
C17 N8 C19 C20 176.25(15) . . . . ?
C18 N8 C19 C20 -3.1(2) . . . . ?
C17 N8 C19 C24 -4.5(2) . . . . ?
C18 N8 C19 C24 176.15(16) . . . . ?
C24 C19 C20 C21 -0.4(2) . . . . ?
N8 C19 C20 C21 178.89(15) . . . . ?
C19 C20 C21 C22 0.2(3) . . . . ?
C20 C21 C22 C23 0.3(3) . . . . ?
C21 C22 C23 C24 -0.7(3) . . . . ?
C22 C23 C24 C19 0.6(3) . . . . ?
C20 C19 C24 C23 0.0(2) . . . . ?
N8 C19 C24 C23 -179.27(15) . . . . ?
